data_7027850
loop_
_publ_author_name
'Fleming, James S.'
'Mann, Karen L. V.'
'Couchman, Samantha M.'
'Jeffery, John C.'
'McCleverty, Jon A.'
'Ward, Michael D.'

_publ_section_title
;
 Double-helical dinuclear copper(I) and mononuclear copper(II) complexes
 of a compartmental tetradentate bridging ligand: crystal structures and
 spectroscopic properties
;
_journal_issue 12
_journal_name_full 'Journal of the Chemical Society, Dalton Transactions'
_journal_page_first 2047
_journal_paper_doi 10.1039/a802280a
_journal_year 1998
_chemical_formula_sum 'C49 H44 B2 Cu2 F14 N12 O Si'
_chemical_formula_weight 1259.75
_chemical_name_systematic
; 
 ? 
;
_space_group_IT_number 14
_symmetry_cell_setting monoclinic
_symmetry_space_group_name_Hall '-P 2yn'
_symmetry_space_group_name_H-M 'P 1 21/n 1'
_atom_sites_solution_hydrogens geom
_atom_sites_solution_primary direct
_atom_sites_solution_secondary difmap
_audit_creation_method SHELXL
_cell_angle_alpha 90.00
_cell_angle_beta 99.284(14)
_cell_angle_gamma 90.00
_cell_formula_units_Z 4
_cell_length_a 10.1351(15)
_cell_length_b 18.355(4)
_cell_length_c 27.362(5)
_cell_measurement_temperature 173(2)
_cell_volume 5023.5(16)
_computing_structure_refinement 'SHELXL-93 (Sheldrick, 1993)'
_computing_structure_solution 'SHELXS-86 (Sheldrick, 1990)'
_diffrn_ambient_temperature 173(2)
_diffrn_radiation_monochromator graphite
_diffrn_radiation_source 'fine-focus sealed tube'
_diffrn_radiation_type MoK\a
_diffrn_radiation_wavelength 0.71073
_diffrn_reflns_av_R_equivalents 0.1098
_diffrn_reflns_av_sigmaI/netI 0.1031
_diffrn_reflns_limit_h_max 12
_diffrn_reflns_limit_h_min -13
_diffrn_reflns_limit_k_max 23
_diffrn_reflns_limit_k_min -23
_diffrn_reflns_limit_l_max 35
_diffrn_reflns_limit_l_min -35
_diffrn_reflns_number 50899
_diffrn_reflns_theta_max 27.50
_diffrn_reflns_theta_min 1.51
_exptl_absorpt_coefficient_mu 0.976
_exptl_crystal_density_diffrn 1.666
_exptl_crystal_F_000 2552
_exptl_crystal_size_max 0.3
_exptl_crystal_size_mid 0.2
_exptl_crystal_size_min 0.1
_refine_diff_density_max 0.755
_refine_diff_density_min -0.603
_refine_diff_density_rms 0.101
_refine_ls_extinction_method none
_refine_ls_goodness_of_fit_all 1.056
_refine_ls_goodness_of_fit_obs 1.140
_refine_ls_matrix_type full
_refine_ls_number_parameters 749
_refine_ls_number_reflns 11517
_refine_ls_number_restraints 111
_refine_ls_restrained_S_all 1.153
_refine_ls_restrained_S_obs 1.295
_refine_ls_R_factor_all 0.1357
_refine_ls_R_factor_obs 0.0628
_refine_ls_shift/esd_max 0.369
_refine_ls_shift/esd_mean 0.010
_refine_ls_structure_factor_coef Fsqd
_refine_ls_weighting_details 'w=1/[\s^2^(Fo^2^)+(0.0296P)^2^+8.9760P] where P=(Fo^2^+2Fc^2^)/3'
_refine_ls_weighting_scheme calc
_refine_ls_wR_factor_all 0.1247
_refine_ls_wR_factor_obs 0.1000
_reflns_number_observed 6677
_reflns_number_total 11519
_reflns_observed_criterion >2sigma(I)
_cod_data_source_file A802280sup1.cif
_cod_data_source_block srip
_cod_depositor_comments
;
The following automatic conversions were performed:

'_refine_ls_weighting_scheme' value 'calc
w=1/[\s^2^(Fo^2^)+(0.0296P)^2^+8.9760P] where P=(Fo^2^+2Fc^2^)/3' was
changed to 'calc'. New tag '_refine_ls_weighting_details' was
created. The value of the new tag was set to
'w=1/[\s^2^(Fo^2^)+(0.0296P)^2^+8.9760P] where P=(Fo^2^+2Fc^2^)/3'.

Automatic conversion script
Id: cif_fix_values 3143 2015-03-26 13:38:13Z robertas 
;
_cod_original_cell_volume 5023.6(16)
_cod_original_sg_symbol_H-M 'P 2(1) /n'
_cod_database_code 7027850

loop_
_symmetry_equiv_pos_as_xyz
'x, y, z'
'-x+1/2, y+1/2, -z+1/2'
'-x, -y, -z'
'x-1/2, -y-1/2, z-1/2'

loop_
_atom_site_aniso_label
_atom_site_aniso_U_11
_atom_site_aniso_U_22
_atom_site_aniso_U_33
_atom_site_aniso_U_23
_atom_site_aniso_U_13
_atom_site_aniso_U_12
Cu1 0.0218(3) 0.0222(3) 0.0202(3) 0.0000(3) -0.0021(2) -0.0018(3)
Cu2 0.0228(3) 0.0193(3) 0.0261(3) 0.0025(3) -0.0064(3) -0.0011(3)
N111 0.023(2) 0.022(2) 0.021(2) -0.003(2) 0.005(2) 0.000(2)
C112 0.021(3) 0.026(3) 0.020(2) -0.002(2) 0.006(2) -0.004(2)
C113 0.030(3) 0.029(3) 0.024(3) -0.003(2) 0.002(2) -0.007(2)
C114 0.039(3) 0.016(2) 0.041(3) -0.006(2) 0.016(3) -0.009(2)
C115 0.035(3) 0.022(3) 0.043(3) 0.001(2) 0.016(3) 0.003(2)
C116 0.026(3) 0.024(3) 0.029(3) 0.000(2) 0.006(2) 0.003(2)
N121 0.021(2) 0.021(2) 0.021(2) 0.000(2) 0.001(2) -0.002(2)
C122 0.024(3) 0.024(3) 0.022(3) -0.001(2) 0.006(2) -0.004(2)
C123 0.034(3) 0.028(3) 0.019(3) -0.003(2) -0.001(2) -0.005(2)
C124 0.027(3) 0.033(3) 0.020(2) 0.008(2) -0.002(2) -0.005(2)
N125 0.024(2) 0.021(2) 0.020(2) 0.001(2) -0.001(2) -0.002(2)
C126 0.027(3) 0.023(3) 0.025(3) -0.003(2) 0.001(2) 0.001(2)
C131 0.029(3) 0.023(3) 0.018(2) -0.001(2) 0.001(2) 0.001(2)
C132 0.031(3) 0.024(3) 0.017(2) 0.002(2) 0.001(2) 0.000(2)
C133 0.033(3) 0.039(3) 0.023(3) 0.004(2) 0.008(2) -0.002(3)
C134 0.044(4) 0.029(3) 0.028(3) 0.008(2) 0.001(3) -0.010(3)
C135 0.041(3) 0.023(3) 0.022(3) 0.003(2) -0.005(2) -0.001(2)
C136 0.028(3) 0.028(3) 0.024(3) 0.000(2) -0.002(2) -0.001(2)
N141 0.023(2) 0.024(2) 0.020(2) 0.000(2) 0.002(2) -0.001(2)
C142 0.020(3) 0.025(3) 0.021(2) -0.005(2) 0.004(2) 0.002(2)
C143 0.018(3) 0.035(3) 0.033(3) -0.003(2) 0.004(2) -0.002(2)
C144 0.024(3) 0.032(3) 0.032(3) 0.000(2) 0.011(2) -0.002(2)
N145 0.021(2) 0.025(2) 0.022(2) 0.003(2) 0.003(2) 0.003(2)
C146 0.027(3) 0.031(3) 0.017(2) 0.005(2) 0.003(2) -0.004(2)
N151 0.021(2) 0.022(2) 0.019(2) -0.001(2) 0.001(2) -0.002(2)
C152 0.021(3) 0.022(3) 0.021(2) -0.009(2) 0.004(2) 0.001(2)
C153 0.018(3) 0.030(3) 0.028(3) -0.006(2) -0.001(2) 0.005(2)
C154 0.028(3) 0.034(3) 0.023(3) -0.003(2) -0.002(2) 0.007(2)
C155 0.037(3) 0.027(3) 0.026(3) 0.007(2) 0.007(2) 0.008(2)
C156 0.028(3) 0.024(3) 0.029(3) 0.004(2) 0.004(2) -0.005(2)
N211 0.019(2) 0.022(2) 0.023(2) 0.000(2) 0.002(2) -0.001(2)
C212 0.019(3) 0.019(2) 0.024(3) 0.003(2) 0.003(2) -0.001(2)
C213 0.028(3) 0.023(3) 0.032(3) -0.001(2) -0.004(2) 0.000(2)
C214 0.041(3) 0.022(3) 0.031(3) -0.007(2) 0.004(3) -0.002(2)
C215 0.038(3) 0.018(3) 0.037(3) 0.003(2) 0.011(3) 0.004(2)
C216 0.030(3) 0.018(2) 0.028(3) 0.003(2) 0.001(2) 0.003(2)
N221 0.018(2) 0.017(2) 0.024(2) 0.005(2) 0.003(2) 0.002(2)
C222 0.019(3) 0.019(2) 0.022(2) 0.001(2) 0.001(2) -0.001(2)
C223 0.021(3) 0.028(3) 0.024(3) 0.000(2) -0.006(2) -0.004(2)
C224 0.020(3) 0.024(3) 0.025(3) 0.004(2) -0.005(2) 0.002(2)
N225 0.022(2) 0.015(2) 0.021(2) -0.001(2) 0.002(2) 0.002(2)
C226 0.027(3) 0.018(2) 0.023(3) -0.002(2) 0.004(2) -0.001(2)
C231 0.026(3) 0.019(2) 0.018(2) -0.003(2) -0.001(2) -0.005(2)
C232 0.026(3) 0.021(3) 0.032(3) -0.001(2) 0.000(2) 0.001(2)
C233 0.036(3) 0.021(3) 0.035(3) 0.002(2) -0.005(3) -0.002(2)
C234 0.034(3) 0.021(3) 0.035(3) 0.008(2) -0.002(3) -0.006(2)
C235 0.028(3) 0.033(3) 0.020(3) 0.004(2) 0.001(2) -0.006(2)
C236 0.025(3) 0.020(2) 0.016(2) -0.001(2) -0.003(2) -0.001(2)
N241 0.023(2) 0.018(2) 0.018(2) 0.001(2) 0.001(2) 0.001(2)
C242 0.018(3) 0.021(2) 0.021(2) -0.007(2) -0.004(2) 0.004(2)
C243 0.014(2) 0.023(3) 0.036(3) -0.010(2) -0.001(2) 0.001(2)
C244 0.020(3) 0.017(2) 0.034(3) -0.006(2) 0.005(2) -0.001(2)
N245 0.022(2) 0.017(2) 0.022(2) -0.003(2) 0.004(2) 0.002(2)
C246 0.021(3) 0.027(3) 0.016(2) -0.002(2) 0.000(2) -0.001(2)
N251 0.027(2) 0.023(2) 0.022(2) -0.001(2) -0.003(2) 0.002(2)
C252 0.020(3) 0.027(3) 0.019(2) -0.007(2) 0.000(2) 0.004(2)
C253 0.023(3) 0.029(3) 0.025(3) -0.007(2) -0.003(2) 0.001(2)
C254 0.030(3) 0.032(3) 0.024(3) -0.006(2) -0.012(2) 0.015(2)
C255 0.042(3) 0.029(3) 0.022(3) 0.002(2) 0.002(2) 0.004(3)
C256 0.032(3) 0.021(3) 0.033(3) 0.005(2) -0.001(2) 0.001(2)
B1 0.039(4) 0.020(3) 0.030(3) -0.003(3) 0.009(3) 0.002(3)
F11 0.121(4) 0.038(2) 0.072(3) -0.012(2) 0.051(3) -0.032(2)
F12 0.033(2) 0.084(3) 0.041(2) -0.004(2) 0.015(2) -0.005(2)
F13 0.045(2) 0.049(2) 0.032(2) -0.0008(15) 0.0081(15) -0.006(2)
F14 0.058(2) 0.053(2) 0.058(2) -0.022(2) -0.010(2) 0.019(2)
B2 0.026(3) 0.032(4) 0.052(4) -0.002(3) 0.007(3) 0.001(3)
F21 0.025(3) 0.071(4) 0.064(5) -0.010(4) -0.001(3) 0.003(3)
F22 0.150(4) 0.036(2) 0.050(2) 0.000(2) 0.026(3) -0.019(2)
F23 0.038(4) 0.043(3) 0.037(3) 0.009(2) 0.007(2) 0.003(3)
F24 0.048(2) 0.053(2) 0.106(3) -0.029(2) 0.006(2) 0.020(2)
F21' 0.155(22) 0.099(13) 0.159(23) -0.076(14) 0.137(21) -0.072(14)
F23' 0.106(14) 0.117(13) 0.091(14) 0.021(10) -0.049(12) -0.036(10)
Si 0.0193(7) 0.0273(7) 0.0221(7) -0.0005(6) 0.0036(6) -0.0015(6)
F31 0.034(2) 0.034(2) 0.030(2) -0.0067(13) 0.0086(13) -0.0028(13)
F32 0.029(2) 0.045(2) 0.045(2) -0.0011(15) 0.0124(14) -0.0074(14)
F33 0.026(2) 0.042(2) 0.035(2) 0.0005(14) -0.0015(13) 0.0012(13)
F34 0.025(2) 0.036(2) 0.0260(15) 0.0043(13) 0.0029(12) -0.0060(13)
F35 0.041(2) 0.030(2) 0.036(2) -0.0052(14) 0.0100(15) 0.0014(14)
F36 0.033(2) 0.033(2) 0.0237(15) 0.0004(12) 0.0000(13) -0.0054(13)
C1 0.064(5) 0.051(4) 0.090(6) 0.031(4) 0.032(4) 0.012(4)
O1 0.048(3) 0.065(3) 0.026(2) 0.009(2) 0.011(2) 0.018(2)

loop_
_atom_site_label
_atom_site_type_symbol
_atom_site_fract_x
_atom_site_fract_y
_atom_site_fract_z
_atom_site_U_iso_or_equiv
_atom_site_thermal_displace_type
_atom_site_occupancy
_atom_site_calc_flag
_atom_site_refinement_flags
_atom_site_disorder_group
Cu1 Cu 0.75214(6) 0.84146(3) 0.18140(2) 0.02201(15) Uani 1 d . .
Cu2 Cu 0.22617(6) 1.10303(3) 0.33362(2) 0.0239(2) Uani 1 d . .
N111 N 0.7392(4) 0.7354(2) 0.15215(14) 0.0221(9) Uani 1 d . .
C112 C 0.6516(5) 0.7303(3) 0.1097(2) 0.0217(11) Uani 1 d . .
C113 C 0.6230(5) 0.6648(3) 0.0851(2) 0.0278(12) Uani 1 d . .
H11A H 0.5586(5) 0.6625(3) 0.0558(2) 0.033 Uiso 1 calc R .
C114 C 0.6901(5) 0.6027(3) 0.1041(2) 0.0308(12) Uani 1 d . .
H11B H 0.6732(5) 0.5573(3) 0.0877(2) 0.037 Uiso 1 calc R .
C115 C 0.7822(5) 0.6075(3) 0.1473(2) 0.0322(12) Uani 1 d . .
H11C H 0.8298(5) 0.5657(3) 0.1609(2) 0.039 Uiso 1 calc R .
C116 C 0.8028(5) 0.6743(2) 0.1699(2) 0.0261(11) Uani 1 d . .
H11D H 0.8653(5) 0.6775(2) 0.1997(2) 0.031 Uiso 1 calc R .
N121 N 0.6255(4) 0.8586(2) 0.12077(14) 0.0211(9) Uani 1 d . .
C122 C 0.5917(5) 0.8002(3) 0.0917(2) 0.0233(11) Uani 1 d . .
C123 C 0.5082(5) 0.8210(3) 0.0485(2) 0.0275(12) Uani 1 d . .
H12A H 0.4699(5) 0.7907(3) 0.0218(2) 0.033 Uiso 1 calc R .
C124 C 0.4936(5) 0.8950(3) 0.0529(2) 0.0271(11) Uani 1 d . .
H12B H 0.4419(5) 0.9260(3) 0.0293(2) 0.033 Uiso 1 calc R .
N125 N 0.5653(4) 0.9160(2) 0.09633(14) 0.0221(9) Uani 1 d . .
C126 C 0.5757(5) 0.9884(2) 0.1195(2) 0.0252(11) Uani 1 d . .
H12C H 0.6199(5) 0.9826(2) 0.1543(2) 0.030 Uiso 1 calc R .
H12D H 0.4840(5) 1.0064(2) 0.1203(2) 0.030 Uiso 1 calc R .
C131 C 0.6505(5) 1.0470(3) 0.0957(2) 0.0237(11) Uani 1 d . .
C132 C 0.7773(5) 1.0394(3) 0.0822(2) 0.0241(11) Uani 1 d . .
C133 C 0.8360(5) 1.0999(3) 0.0633(2) 0.0310(12) Uani 1 d . .
H13A H 0.9200(5) 1.0944(3) 0.0526(2) 0.037 Uiso 1 calc R .
C134 C 0.7749(6) 1.1675(3) 0.0598(2) 0.0342(13) Uani 1 d . .
H13B H 0.8182(6) 1.2084(3) 0.0481(2) 0.041 Uiso 1 calc R .
C135 C 0.6509(5) 1.1749(3) 0.0735(2) 0.0298(12) Uani 1 d . .
H13C H 0.6084(5) 1.2212(3) 0.0712(2) 0.036 Uiso 1 calc R .
C136 C 0.5873(5) 1.1153(3) 0.0905(2) 0.0272(12) Uani 1 d . .
H13D H 0.5003(5) 1.1208(3) 0.0988(2) 0.033 Uiso 1 calc R .
N141 N 0.9091(4) 0.9069(2) 0.16614(14) 0.0225(9) Uani 1 d . .
C142 C 1.0155(5) 0.9029(2) 0.2021(2) 0.0221(10) Uani 1 d . .
C143 C 1.1150(5) 0.9505(3) 0.1928(2) 0.0286(12) Uani 1 d . .
H14A H 1.1997(5) 0.9585(3) 0.2126(2) 0.034 Uiso 1 calc R .
C144 C 1.0646(5) 0.9836(3) 0.1487(2) 0.0289(12) Uani 1 d . .
H14B H 1.1089(5) 1.0190(3) 0.1320(2) 0.035 Uiso 1 calc R .
N145 N 0.9409(4) 0.9566(2) 0.13343(14) 0.0229(9) Uani 1 d . .
C146 C 0.8549(5) 0.9686(3) 0.0854(2) 0.0250(11) Uani 1 d . .
H14C H 0.7908(5) 0.9277(3) 0.0790(2) 0.030 Uiso 1 calc R .
H14D H 0.9112(5) 0.9681(3) 0.0590(2) 0.030 Uiso 1 calc R .
N151 N 0.8870(4) 0.8188(2) 0.24032(13) 0.0212(9) Uani 1 d . .
C152 C 1.0071(5) 0.8516(2) 0.2423(2) 0.0212(10) Uani 1 d . .
C153 C 1.1128(5) 0.8356(3) 0.2796(2) 0.0262(11) Uani 1 d . .
H15A H 1.1980(5) 0.8572(3) 0.2797(2) 0.031 Uiso 1 calc R .
C154 C 1.0925(5) 0.7877(3) 0.3166(2) 0.0288(12) Uani 1 d . .
H15B H 1.1638(5) 0.7758(3) 0.3423(2) 0.035 Uiso 1 calc R .
C155 C 0.9670(5) 0.7573(3) 0.3158(2) 0.0299(12) Uani 1 d . .
H15C H 0.9502(5) 0.7256(3) 0.3415(2) 0.036 Uiso 1 calc R .
C156 C 0.8670(5) 0.7739(3) 0.2770(2) 0.0270(12) Uani 1 d . .
H15D H 0.7811(5) 0.7528(3) 0.2763(2) 0.032 Uiso 1 calc R .
N211 N 0.2766(4) 1.2034(2) 0.36548(14) 0.0215(9) Uani 1 d . .
C212 C 0.3770(5) 1.1994(2) 0.4048(2) 0.0209(10) Uani 1 d . .
C213 C 0.4208(5) 1.2595(3) 0.4330(2) 0.0288(12) Uani 1 d . .
H21A H 0.4929(5) 1.2555(3) 0.4597(2) 0.035 Uiso 1 calc R .
C214 C 0.3580(5) 1.3257(3) 0.4217(2) 0.0316(13) Uani 1 d . .
H21B H 0.3858(5) 1.3677(3) 0.4409(2) 0.038 Uiso 1 calc R .
C215 C 0.2541(5) 1.3299(3) 0.3821(2) 0.0307(12) Uani 1 d . .
H21C H 0.2104(5) 1.3750(3) 0.3736(2) 0.037 Uiso 1 calc R .
C216 C 0.2153(5) 1.2682(2) 0.3555(2) 0.0260(11) Uani 1 d . .
H21D H 0.1425(5) 1.2712(2) 0.3289(2) 0.031 Uiso 1 calc R .
N221 N 0.3785(4) 1.0740(2) 0.38311(14) 0.0196(9) Uani 1 d . .
C222 C 0.4314(4) 1.1263(2) 0.4146(2) 0.0201(10) Uani 1 d . .
C223 C 0.5275(5) 1.0962(3) 0.4514(2) 0.0256(11) Uani 1 d . .
H22A H 0.5802(5) 1.1208(3) 0.4783(2) 0.031 Uiso 1 calc R .
C224 C 0.5290(5) 1.0234(3) 0.4403(2) 0.0238(11) Uani 1 d . .
H22B H 0.5840(5) 0.9876(3) 0.4586(2) 0.029 Uiso 1 calc R .
N225 N 0.4401(4) 1.0112(2) 0.39941(13) 0.0197(9) Uani 1 d . .
C226 C 0.4075(5) 0.9424(2) 0.3722(2) 0.0223(11) Uani 1 d . .
H22C H 0.4886(5) 0.9246(2) 0.3601(2) 0.027 Uiso 1 calc R .
H22D H 0.3389(5) 0.9524(2) 0.3428(2) 0.027 Uiso 1 calc R .
C231 C 0.3565(5) 0.8830(2) 0.4027(2) 0.0214(11) Uani 1 d . .
C232 C 0.4215(5) 0.8158(2) 0.4048(2) 0.0271(12) Uani 1 d . .
H23A H 0.4986(5) 0.8105(2) 0.3895(2) 0.032 Uiso 1 calc R .
C233 C 0.3760(5) 0.7568(3) 0.4287(2) 0.0318(13) Uani 1 d . .
H23B H 0.4214(5) 0.7114(3) 0.4297(2) 0.038 Uiso 1 calc R .
C234 C 0.2642(5) 0.7643(3) 0.4513(2) 0.0307(13) Uani 1 d . .
H23C H 0.2319(5) 0.7238(3) 0.4675(2) 0.037 Uiso 1 calc R .
C235 C 0.1994(5) 0.8306(3) 0.4503(2) 0.0276(12) Uani 1 d . .
H23D H 0.1237(5) 0.8356(3) 0.4665(2) 0.033 Uiso 1 calc R .
C236 C 0.2436(5) 0.8904(2) 0.4259(2) 0.0212(10) Uani 1 d . .
N241 N 0.0942(4) 1.0239(2) 0.34508(13) 0.0199(9) Uani 1 d . .
C242 C -0.0144(4) 1.0216(2) 0.3096(2) 0.0210(10) Uani 1 d . .
C243 C -0.1020(5) 0.9675(2) 0.3199(2) 0.0248(11) Uani 1 d . .
H24A H -0.1848(5) 0.9541(2) 0.3005(2) 0.030 Uiso 1 calc R .
C244 C -0.0434(5) 0.9378(2) 0.3638(2) 0.0237(11) Uani 1 d . .
H24B H -0.0791(5) 0.8997(2) 0.3811(2) 0.028 Uiso 1 calc R .
N245 N 0.0746(4) 0.9722(2) 0.37833(14) 0.0205(9) Uani 1 d . .
C246 C 0.1656(5) 0.9609(2) 0.4254(2) 0.0214(11) Uani 1 d . .
H24C H 0.1129(5) 0.9602(2) 0.4529(2) 0.026 Uiso 1 calc R .
H24D H 0.2290(5) 1.0022(2) 0.4311(2) 0.026 Uiso 1 calc R .
N251 N 0.0785(4) 1.1273(2) 0.27851(14) 0.0249(9) Uani 1 d . .
C252 C -0.0218(5) 1.0770(3) 0.2714(2) 0.0223(11) Uani 1 d . .
C253 C -0.1228(5) 1.0807(3) 0.2307(2) 0.0262(11) Uani 1 d . .
H25A H -0.1920(5) 1.0452(3) 0.2262(2) 0.031 Uiso 1 calc R .
C254 C -0.1219(5) 1.1366(3) 0.1967(2) 0.0305(13) Uani 1 d . .
H25B H -0.1896(5) 1.1394(3) 0.1684(2) 0.037 Uiso 1 calc R .
C255 C -0.0220(5) 1.1877(3) 0.2045(2) 0.0314(12) Uani 1 d . .
H25C H -0.0206(5) 1.2269(3) 0.1819(2) 0.038 Uiso 1 calc R .
C256 C 0.0765(5) 1.1816(3) 0.2456(2) 0.0296(12) Uani 1 d . .
H25D H 0.1455(5) 1.2171(3) 0.2507(2) 0.035 Uiso 1 calc R .
B1 B 0.2211(6) 0.0579(3) 0.0434(2) 0.0294(14) Uani 1 d D .
F11 F 0.1591(4) -0.0087(2) 0.04477(14) 0.0732(12) Uani 1 d D .
F12 F 0.3309(3) 0.0519(2) 0.02092(11) 0.0515(9) Uani 1 d D .
F13 F 0.2551(3) 0.0858(2) 0.09154(10) 0.0418(8) Uani 1 d D .
F14 F 0.1305(3) 0.1052(2) 0.01606(12) 0.0585(10) Uani 1 d D .
B2 B -0.1901(6) 0.8832(3) 0.4835(2) 0.037(2) Uani 1 d D .
F21 F -0.3185(5) 0.8632(3) 0.4679(3) 0.054(2) Uani 0.676(13) d PD 1
F22 F -0.1537(5) 0.9528(2) 0.47276(13) 0.0774(13) Uani 1 d D .
F23 F -0.1709(6) 0.8790(3) 0.5377(2) 0.039(2) Uani 0.676(13) d PD 1
F24 F -0.1013(3) 0.8344(2) 0.47217(15) 0.0694(12) Uani 1 d D .
F21' F -0.2694(23) 0.8899(9) 0.5116(9) 0.126(12) Uani 0.324(13) d PD 2
F23' F -0.2727(18) 0.8763(8) 0.4311(7) 0.112(8) Uani 0.324(13) d PD 2
Si Si 0.54255(13) 0.89280(7) 0.25090(5) 0.0229(3) Uani 1 d . .
F31 F 0.5682(3) 0.81383(15) 0.22081(10) 0.0321(7) Uani 1 d . .
F32 F 0.4115(3) 0.8581(2) 0.27246(11) 0.0392(8) Uani 1 d . .
F33 F 0.4425(3) 0.9235(2) 0.20047(10) 0.0349(7) Uani 1 d . .
F34 F 0.6778(3) 0.92678(15) 0.22664(10) 0.0292(7) Uani 1 d . .
F35 F 0.5301(3) 0.97455(15) 0.27904(10) 0.0352(7) Uani 1 d . .
F36 F 0.6437(3) 0.86427(14) 0.30058(9) 0.0304(7) Uani 1 d . .
C1 C 0.3546(7) 1.1008(4) 0.2269(3) 0.066(2) Uani 1 d . .
H1A H 0.4160(7) 1.0711(4) 0.2110(3) 0.099 Uiso 1 calc R .
H1B H 0.3892(7) 1.1506(4) 0.2314(3) 0.099 Uiso 1 calc R .
H1C H 0.2665(7) 1.1015(4) 0.2060(3) 0.099 Uiso 1 calc R .
O1 O 0.3432(4) 1.0701(2) 0.27433(13) 0.0455(10) Uani 1 d . .

loop_
_atom_type_symbol
_atom_type_description
_atom_type_scat_dispersion_real
_atom_type_scat_dispersion_imag
_atom_type_scat_source
C C 0.0033 0.0016 'International Tables Vol C Tables 4.2.6.8 and 6.1.1.4'
H H 0.0000 0.0000 'International Tables Vol C Tables 4.2.6.8 and 6.1.1.4'
B B 0.0013 0.0007 'International Tables Vol C Tables 4.2.6.8 and 6.1.1.4'
N N 0.0061 0.0033 'International Tables Vol C Tables 4.2.6.8 and 6.1.1.4'
F F 0.0171 0.0103 'International Tables Vol C Tables 4.2.6.8 and 6.1.1.4'
Cu Cu 0.3201 1.2651 'International Tables Vol C Tables 4.2.6.8 and 6.1.1.4'
Si Si 0.0817 0.0704 'International Tables Vol C Tables 4.2.6.8 and 6.1.1.4'
O O 0.0106 0.0060 'International Tables Vol C Tables 4.2.6.8 and 6.1.1.4'

loop_
_geom_angle_atom_site_label_1
_geom_angle_atom_site_label_2
_geom_angle_atom_site_label_3
_geom_angle
N121 Cu1 N151 175.9(2)
N121 Cu1 N141 98.91(15)
N151 Cu1 N141 80.55(15)
N121 Cu1 N111 80.40(15)
N151 Cu1 N111 96.22(15)
N141 Cu1 N111 117.37(15)
N121 Cu1 F34 97.20(13)
N151 Cu1 F34 86.88(13)
N141 Cu1 F34 92.52(12)
N111 Cu1 F34 150.08(13)
N121 Cu1 F31 87.89(13)
N151 Cu1 F31 94.32(13)
N141 Cu1 F31 154.20(12)
N111 Cu1 F31 88.24(13)
F34 Cu1 F31 61.84(9)
N221 Cu2 N251 174.6(2)
N221 Cu2 N241 99.44(15)
N251 Cu2 N241 81.0(2)
N221 Cu2 N211 80.63(15)
N251 Cu2 N211 102.9(2)
N241 Cu2 N211 134.08(15)
N221 Cu2 O1 88.66(14)
N251 Cu2 O1 86.17(15)
N241 Cu2 O1 110.91(15)
N211 Cu2 O1 115.0(2)
C116 N111 C112 117.7(4)
C116 N111 Cu1 129.7(3)
C112 N111 Cu1 112.7(3)
N111 C112 C113 122.4(4)
N111 C112 C122 114.1(4)
C113 C112 C122 123.5(4)
C114 C113 C112 118.7(5)
C113 C114 C115 119.4(5)
C116 C115 C114 118.2(5)
N111 C116 C115 123.5(5)
N125 N121 C122 106.2(4)
N125 N121 Cu1 137.2(3)
C122 N121 Cu1 116.3(3)
N121 C122 C123 110.2(4)
N121 C122 C112 116.4(4)
C123 C122 C112 133.3(4)
C124 C123 C122 104.9(4)
N125 C124 C123 108.0(4)
N121 N125 C124 110.7(4)
N121 N125 C126 120.0(4)
C124 N125 C126 129.2(4)
N125 C126 C131 117.4(4)
C132 C131 C136 119.0(4)
C132 C131 C126 125.8(4)
C136 C131 C126 115.1(4)
C133 C132 C131 118.9(4)
C133 C132 C146 117.1(4)
C131 C132 C146 124.0(4)
C134 C133 C132 121.8(5)
C135 C134 C133 119.2(5)
C134 C135 C136 120.6(5)
C135 C136 C131 120.6(5)
C142 N141 N145 105.9(4)
C142 N141 Cu1 111.7(3)
N145 N141 Cu1 142.2(3)
N141 C142 C143 110.7(4)
N141 C142 C152 116.8(4)
C143 C142 C152 132.5(4)
C144 C143 C142 105.1(4)
N145 C144 C143 107.8(4)
C144 N145 N141 110.5(4)
C144 N145 C146 127.5(4)
N141 N145 C146 121.5(4)
N145 C146 C132 114.0(4)
C156 N151 C152 119.2(4)
C156 N151 Cu1 124.8(3)
C152 N151 Cu1 116.0(3)
N151 C152 C153 121.2(4)
N151 C152 C142 114.7(4)
C153 C152 C142 124.0(4)
C154 C153 C152 119.1(5)
C153 C154 C155 119.3(5)
C156 C155 C154 118.9(5)
N151 C156 C155 122.1(5)
C216 N211 C212 118.0(4)
C216 N211 Cu2 128.7(3)
C212 N211 Cu2 112.9(3)
N211 C212 C213 122.2(4)
N211 C212 C222 114.0(4)
C213 C212 C222 123.7(4)
C212 C213 C214 118.9(5)
C213 C214 C215 119.1(5)
C216 C215 C214 119.1(5)
N211 C216 C215 122.5(5)
C222 N221 N225 106.4(3)
C222 N221 Cu2 116.0(3)
N225 N221 Cu2 137.0(3)
N221 C222 C223 109.9(4)
N221 C222 C212 116.1(4)
C223 C222 C212 134.0(4)
C224 C223 C222 104.8(4)
N225 C224 C223 108.6(4)
C224 N225 N221 110.2(4)
C224 N225 C226 129.2(4)
N221 N225 C226 120.6(4)
N225 C226 C231 113.9(4)
C232 C231 C236 118.8(4)
C232 C231 C226 117.3(4)
C236 C231 C226 123.8(4)
C233 C232 C231 121.4(5)
C232 C233 C234 119.6(5)
C233 C234 C235 120.0(5)
C234 C235 C236 120.9(5)
C235 C236 C231 119.3(4)
C235 C236 C246 117.8(4)
C231 C236 C246 122.9(4)
C242 N241 N245 105.8(4)
C242 N241 Cu2 113.2(3)
N245 N241 Cu2 141.0(3)
N241 C242 C243 110.6(4)
N241 C242 C252 116.0(4)
C243 C242 C252 133.2(4)
C244 C243 C242 105.1(4)
N245 C244 C243 108.2(4)
N241 N245 C244 110.3(4)
N241 N245 C246 123.3(4)
C244 N245 C246 126.1(4)
N245 C246 C236 112.3(4)
C256 N251 C252 118.4(4)
C256 N251 Cu2 127.0(3)
C252 N251 Cu2 114.1(3)
N251 C252 C253 121.2(4)
N251 C252 C242 114.8(4)
C253 C252 C242 123.9(4)
C254 C253 C252 119.4(5)
C255 C254 C253 119.1(4)
C254 C255 C256 119.2(5)
N251 C256 C255 122.5(5)
F12 B1 F11 110.5(4)
F12 B1 F14 108.9(4)
F11 B1 F14 107.7(5)
F12 B1 F13 111.0(5)
F11 B1 F13 110.1(4)
F14 B1 F13 108.5(4)
F21' B2 F24 139.3(12)
F24 B2 F21 113.2(5)
F21' B2 F22 105.6(9)
F24 B2 F22 111.0(5)
F21 B2 F22 117.5(6)
F24 B2 F23 102.4(5)
F21 B2 F23 105.5(6)
F22 B2 F23 105.5(5)
F21' B2 F23' 106.5(14)
F24 B2 F23' 90.8(8)
F22 B2 F23' 90.1(7)
F36 Si F32 90.7(2)
F36 Si F33 178.6(2)
F32 Si F33 90.5(2)
F36 Si F35 89.34(15)
F32 Si F35 93.2(2)
F33 Si F35 89.8(2)
F36 Si F31 90.30(15)
F32 Si F31 92.2(2)
F33 Si F31 90.41(15)
F35 Si F31 174.6(2)
F36 Si F34 90.29(14)
F32 Si F34 177.9(2)
F33 Si F34 88.54(14)
F35 Si F34 88.67(15)
F31 Si F34 85.97(14)
Si F31 Cu1 103.37(13)
Si F34 Cu1 108.83(14)
C1 O1 Cu2 132.6(4)

loop_
_geom_bond_atom_site_label_1
_geom_bond_atom_site_label_2
_geom_bond_distance
Cu1 N121 1.952(4)
Cu1 N151 1.982(4)
Cu1 N141 2.089(4)
Cu1 N111 2.100(4)
Cu1 F34 2.203(3)
Cu1 F31 2.355(3)
Cu2 N221 1.957(4)
Cu2 N251 1.996(4)
Cu2 N241 2.033(4)
Cu2 N211 2.066(4)
Cu2 O1 2.242(4)
N111 C116 1.345(6)
N111 C112 1.346(6)
C112 C113 1.387(6)
C112 C122 1.469(6)
C113 C114 1.384(7)
C114 C115 1.385(7)
C115 C116 1.375(7)
N121 N125 1.341(5)
N121 C122 1.346(6)
C122 C123 1.392(6)
C123 C124 1.374(7)
C124 N125 1.346(6)
N125 C126 1.469(6)
C126 C131 1.521(6)
C131 C132 1.401(7)
C131 C136 1.405(6)
C132 C133 1.397(7)
C132 C146 1.514(6)
C133 C134 1.383(7)
C134 C135 1.375(7)
C135 C136 1.388(7)
N141 C142 1.340(6)
N141 N145 1.353(5)
C142 C143 1.388(6)
C142 C152 1.460(6)
C143 C144 1.373(7)
C144 N145 1.350(6)
N145 C146 1.472(6)
N151 C156 1.340(6)
N151 C152 1.352(6)
C152 C153 1.386(6)
C153 C154 1.380(7)
C154 C155 1.386(7)
C155 C156 1.377(6)
N211 C216 1.351(6)
N211 C212 1.358(6)
C212 C213 1.377(6)
C212 C222 1.460(6)
C213 C214 1.384(7)
C214 C215 1.387(7)
C215 C216 1.370(6)
N221 C222 1.342(6)
N221 N225 1.352(5)
C222 C223 1.397(6)
C223 C224 1.372(6)
C224 N225 1.338(5)
N225 C226 1.476(5)
C226 C231 1.515(6)
C231 C232 1.395(6)
C231 C236 1.400(6)
C232 C233 1.382(7)
C233 C234 1.382(7)
C234 C235 1.382(7)
C235 C236 1.397(6)
C236 C246 1.515(6)
N241 C242 1.345(5)
N241 N245 1.350(5)
C242 C243 1.390(6)
C242 C252 1.454(6)
C243 C244 1.363(6)
C244 N245 1.355(6)
N245 C246 1.473(5)
N251 C256 1.340(6)
N251 C252 1.364(6)
C252 C253 1.386(6)
C253 C254 1.386(7)
C254 C255 1.372(7)
C255 C256 1.383(7)
B1 F12 1.361(6)
B1 F11 1.377(6)
B1 F14 1.390(6)
B1 F13 1.404(6)
B2 F21' 1.207(11)
B2 F24 1.340(7)
B2 F21 1.353(7)
B2 F22 1.375(7)
B2 F23 1.468(8)
B2 F23' 1.544(13)
Si F36 1.650(3)
Si F32 1.665(3)
Si F33 1.673(3)
Si F35 1.701(3)
Si F31 1.707(3)
Si F34 1.733(3)
C1 O1 1.436(7)
